data_2204570
loop_
_publ_author_name
'Mehmet Akkurt'
'\'Ismail \,Celik'
'Ramazan Erenler'
'Osman \,Cakmak'
'Cem C\"uneyt Ersanl\?i'
'Orhan B\"uy\"ukg\"ung\"or'

_publ_section_title <i>trans,trans,trans</i>-2,3,5,8-Tetrabromo-1,4-dihydroxy-1,2,3,4-tetrahydronaphthalene
_journal_issue 11
_journal_name_full 'Acta Crystallographica Section E'
_journal_page_first o2096
_journal_page_last o2098
_journal_paper_doi 10.1107/S1600536804026042
_journal_volume 60
_journal_year 2004
_chemical_formula_iupac 'C10 H8 Br4 O2'
_chemical_formula_moiety 'C10 H8 Br4 O2'
_chemical_formula_sum 'C10 H8 Br4 O2'
_chemical_formula_weight 479.76
_chemical_name_systematic
;
trans,trans,trans-2,3,5,8-Tetrabromo-1,4-dihydroxy-1,2,3,4-
tetrahydronaphthalene
;
_space_group_IT_number 61
_symmetry_cell_setting orthorhombic
_symmetry_space_group_name_Hall '-P 2ac 2ab'
_symmetry_space_group_name_H-M 'P b c a'
_atom_sites_solution_hydrogens geom
_atom_sites_solution_primary direct
_atom_sites_solution_secondary difmap
_cell_angle_alpha 90
_cell_angle_beta 90
_cell_angle_gamma 90
_cell_formula_units_Z 8
_cell_length_a 16.8495(9)
_cell_length_b 12.1086(9)
_cell_length_c 12.3570(7)
_cell_measurement_reflns_used 3257
_cell_measurement_temperature 293
_cell_measurement_theta_max 28.86
_cell_measurement_theta_min 1.68
_cell_volume 2521.1(3)
_computing_cell_refinement X-AREA
_computing_data_collection 'X-AREA (Stoe & Cie, 2002)'
_computing_data_reduction 'X-RED32 (Stoe & Cie, 2002)'
_computing_molecular_graphics 'ORTEP-3 (Farrugia, 1997)'
_computing_publication_material 'WinGX (Farrugia, 1999)'
_computing_structure_refinement 'SHELXL97 (Sheldrick, 1997)'
_computing_structure_solution 'SHELXS97 (Sheldrick, 1997)'
_diffrn_ambient_temperature 293
_diffrn_detector_area_resol_mean 6.67
_diffrn_measured_fraction_theta_full 0.991
_diffrn_measured_fraction_theta_max 0.991
_diffrn_measurement_device '2-circle goniometer'
_diffrn_measurement_device_type 'Stoe IPDS-II'
_diffrn_measurement_method \w
_diffrn_radiation_monochromator 'plane graphite'
_diffrn_radiation_type MoK\a
_diffrn_radiation_wavelength 0.71073
_diffrn_reflns_av_R_equivalents 0.0892
_diffrn_reflns_av_sigmaI/netI 0.0531
_diffrn_reflns_limit_h_max 22
_diffrn_reflns_limit_h_min -22
_diffrn_reflns_limit_k_max 15
_diffrn_reflns_limit_k_min -16
_diffrn_reflns_limit_l_max 16
_diffrn_reflns_limit_l_min -13
_diffrn_reflns_number 15995
_diffrn_reflns_reduction_process ' ?'
_diffrn_reflns_theta_full 28.79
_diffrn_reflns_theta_max 28.79
_diffrn_reflns_theta_min 2.42
_exptl_absorpt_coefficient_mu 12.751
_exptl_absorpt_correction_T_max 0.3099
_exptl_absorpt_correction_T_min 0.0450
_exptl_absorpt_correction_type integration
_exptl_absorpt_process_details '(X-RED32; Stoe & Cie, 2002)'
_exptl_crystal_colour colorless
_exptl_crystal_density_diffrn 2.528
_exptl_crystal_density_method 'not measured'
_exptl_crystal_description plate
_exptl_crystal_F_000 1792
_exptl_crystal_size_max 0.640
_exptl_crystal_size_mid 0.407
_exptl_crystal_size_min 0.120
_refine_diff_density_max 0.906
_refine_diff_density_min -0.730
_refine_ls_extinction_method none
_refine_ls_goodness_of_fit_ref 1.016
_refine_ls_hydrogen_treatment mixed
_refine_ls_matrix_type full
_refine_ls_number_parameters 153
_refine_ls_number_reflns 3257
_refine_ls_number_restraints 0
_refine_ls_restrained_S_all 1.016
_refine_ls_R_factor_all 0.0724
_refine_ls_R_factor_gt 0.0416
_refine_ls_shift/su_max 0.001
_refine_ls_shift/su_mean 0.000
_refine_ls_structure_factor_coef Fsqd
_refine_ls_weighting_details 'calc w = 1/[\s^2^(Fo^2^)+(0.0198P)^2^+5.027P] where P = (Fo^2^+2Fc^2^)/3'
_refine_ls_weighting_scheme calc
_refine_ls_wR_factor_gt 0.0732
_refine_ls_wR_factor_ref 0.0818
_reflns_number_gt 2283
_reflns_number_total 3257
_reflns_threshold_expression I>2\s(I)
_cod_data_source_file sj6017.cif
_cod_data_source_block II
_cod_database_code 2204570

loop_
_symmetry_equiv_pos_as_xyz
x,y,z
1/2-x,-y,1/2+z
1/2+x,1/2-y,-z
-x,1/2+y,1/2-z
-x,-y,-z
1/2+x,y,1/2-z
1/2-x,1/2+y,z
x,1/2-y,1/2+z

loop_
_atom_site_aniso_label
_atom_site_aniso_U_11
_atom_site_aniso_U_22
_atom_site_aniso_U_33
_atom_site_aniso_U_12
_atom_site_aniso_U_13
_atom_site_aniso_U_23
Br1 0.0441(3) 0.0369(2) 0.0346(3) -0.0062(2) -0.0047(2) -0.0034(2)
Br2 0.0530(3) 0.0353(2) 0.0351(3) 0.0038(2) 0.0128(2) -0.0024(2)
Br3 0.0734(4) 0.0474(3) 0.0669(4) -0.0074(3) 0.0240(3) 0.0210(3)
Br4 0.0521(3) 0.0739(4) 0.0602(4) 0.0243(3) -0.0131(3) 0.0098(3)
O1 0.047(2) 0.047(2) 0.0247(18) -0.0041(19) -0.0016(15) 0.0047(17)
O2 0.047(2) 0.049(2) 0.0289(19) 0.0149(19) 0.0012(17) 0.0040(17)
C1 0.032(2) 0.027(2) 0.027(2) -0.0020(18) -0.0029(19) 0.0030(17)
C2 0.029(2) 0.034(2) 0.028(2) -0.0012(18) 0.0021(18) 0.0018(19)
C3 0.0240(19) 0.035(2) 0.030(2) 0.0016(18) 0.0039(19) -0.0009(18)
C4 0.034(2) 0.0274(19) 0.027(2) 0.0042(18) 0.0075(19) 0.0028(18)
C5 0.030(2) 0.028(2) 0.027(2) 0.0005(17) 0.0040(18) -0.0011(17)
C6 0.044(3) 0.042(3) 0.035(3) -0.003(2) 0.009(2) 0.002(2)
C7 0.036(3) 0.062(3) 0.062(4) -0.016(3) 0.012(3) -0.001(3)
C8 0.026(2) 0.070(4) 0.060(4) -0.004(3) 0.001(2) -0.004(3)
C9 0.031(3) 0.045(3) 0.039(3) 0.004(2) -0.004(2) -0.004(2)
C10 0.026(2) 0.030(2) 0.026(2) 0.0019(17) -0.0038(18) -0.0032(17)

loop_
_atom_site_label
_atom_site_fract_x
_atom_site_fract_y
_atom_site_fract_z
_atom_site_U_iso_or_equiv
_atom_site_thermal_displace_type
_atom_site_calc_flag
_atom_site_refinement_flags
_atom_site_occupancy
_atom_site_type_symbol
Br1 0.97279(3) 0.83837(4) 0.46073(4) 0.0385(2) Uani . . 1.000 Br
Br2 0.97835(3) 0.53826(4) 0.22988(4) 0.0411(2) Uani . . 1.000 Br
Br3 0.79035(4) 0.42511(5) 0.56367(6) 0.0626(2) Uani . . 1.000 Br
Br4 0.69346(4) 0.83661(6) 0.25087(6) 0.0621(2) Uani . . 1.000 Br
O1 0.8645(3) 0.7469(4) 0.1800(3) 0.0396(11) Uani . . 1.000 O
O2 0.9393(2) 0.5910(3) 0.5489(3) 0.0416(11) Uani . . 1.000 O
C1 0.8691(3) 0.7629(4) 0.2944(4) 0.0287(12) Uani . . 1.000 C
C2 0.9543(3) 0.7447(4) 0.3320(4) 0.0303(12) Uani . . 1.000 C
C3 0.9735(3) 0.6266(4) 0.3647(4) 0.0297(11) Uani . . 1.000 C
C4 0.9144(3) 0.5721(4) 0.4411(4) 0.0295(11) Uani . . 1.000 C
C5 0.8294(3) 0.6072(3) 0.4220(4) 0.0283(12) Uani . . 1.000 C
C6 0.7682(3) 0.5481(4) 0.4738(4) 0.0403(17) Uani . . 1.000 C
C7 0.6890(3) 0.5742(5) 0.4602(5) 0.0533(19) Uani . . 1.000 C
C8 0.6691(3) 0.6602(5) 0.3929(5) 0.052(2) Uani . . 1.000 C
C9 0.7277(3) 0.7192(4) 0.3411(4) 0.0383(17) Uani . . 1.000 C
C10 0.8075(3) 0.6947(3) 0.3542(4) 0.0273(12) Uani . . 1.000 C
H1 0.85650 0.84070 0.30820 0.0340 Uiso calc R 1.000 H
HO1 0.867(6) 0.698(6) 0.167(7) 0.09(4) Uiso . . 1.000 H
H2 0.99070 0.76750 0.27430 0.0360 Uiso calc R 1.000 H
HO2 0.916(4) 0.630(4) 0.563(5) 0.036(19) Uiso . . 1.000 H
H3 1.02600 0.62550 0.39880 0.0360 Uiso calc R 1.000 H
H4 0.91720 0.49230 0.42830 0.0350 Uiso calc R 1.000 H
H7 0.64980 0.53420 0.49590 0.0640 Uiso calc R 1.000 H
H8 0.61610 0.67860 0.38240 0.0620 Uiso calc R 1.000 H

loop_
_atom_type_symbol
_atom_type_description
_atom_type_scat_dispersion_real
_atom_type_scat_dispersion_imag
_atom_type_scat_source
O O 0.0106 0.0060 'International Tables Vol C Tables 4.2.6.8 and 6.1.1.4'
Br Br -0.2901 2.4595 'International Tables Vol C Tables 4.2.6.8 and 6.1.1.4'
H H 0.0000 0.0000 'International Tables Vol C Tables 4.2.6.8 and 6.1.1.4'
C C 0.0033 0.0016 'International Tables Vol C Tables 4.2.6.8 and 6.1.1.4'

loop_
_geom_angle_atom_site_label_1
_geom_angle_atom_site_label_2
_geom_angle_atom_site_label_3
_geom_angle
_geom_angle_publ_flag
C1 O1 HO1 113(8) no
C4 O2 HO2 101(6) no
O1 C1 C2 109.4(4) yes
O1 C1 C10 111.8(4) yes
C2 C1 C10 114.6(4) no
Br1 C2 C1 108.1(3) yes
C1 C2 C3 114.7(4) no
Br1 C2 C3 107.0(3) yes
Br2 C3 C4 108.3(3) yes
Br2 C3 C2 107.0(3) yes
C2 C3 C4 115.7(4) no
O2 C4 C5 112.5(4) yes
O2 C4 C3 108.6(4) yes
C3 C4 C5 113.6(4) no
C6 C5 C10 117.6(5) no
C4 C5 C10 123.8(4) no
C4 C5 C6 118.7(4) no
Br3 C6 C5 121.4(4) yes
Br3 C6 C7 116.2(4) yes
C5 C6 C7 122.4(5) no
C6 C7 C8 118.9(5) no
C7 C8 C9 120.0(5) no
Br4 C9 C10 121.6(4) yes
C8 C9 C10 122.0(5) no
Br4 C9 C8 116.4(4) yes
C5 C10 C9 119.2(4) no
C1 C10 C5 121.5(4) no
C1 C10 C9 119.3(4) no
O1 C1 H1 107.00 no
C2 C1 H1 107.00 no
C10 C1 H1 107.00 no
Br1 C2 H2 109.00 no
C1 C2 H2 109.00 no
C3 C2 H2 109.00 no
Br2 C3 H3 108.00 no
C2 C3 H3 109.00 no
C4 C3 H3 109.00 no
O2 C4 H4 107.00 no
C3 C4 H4 107.00 no
C5 C4 H4 107.00 no
C6 C7 H7 121.00 no
C8 C7 H7 121.00 no
C7 C8 H8 120.00 no
C9 C8 H8 120.00 no

loop_
_geom_bond_atom_site_label_1
_geom_bond_atom_site_label_2
_geom_bond_distance
_geom_bond_publ_flag
Br1 C2 1.978(5) yes
Br2 C3 1.982(5) yes
Br3 C6 1.895(5) yes
Br4 C9 1.897(5) yes
O1 C1 1.429(6) yes
O2 C4 1.415(6) yes
O1 HO1 0.62(7) no
O2 HO2 0.64(6) no
C1 C2 1.525(7) no
C1 C10 1.518(7) no
C2 C3 1.521(7) no
C3 C4 1.523(7) no
C4 C5 1.513(7) no
C5 C10 1.400(6) no
C5 C6 1.409(7) no
C6 C7 1.382(7) no
C7 C8 1.374(9) no
C8 C9 1.377(7) no
C9 C10 1.387(7) no
C1 H1 0.9800 no
C2 H2 0.9800 no
C3 H3 0.9800 no
C4 H4 0.9800 no
C7 H7 0.9300 no
C8 H8 0.9300 no

loop_
_geom_contact_atom_site_label_1
_geom_contact_atom_site_label_2
_geom_contact_distance
_geom_contact_site_symmetry_2
_geom_contact_publ_flag
Br1 O2 3.237(4) . no
Br1 C5 3.729(4) . no
Br1 Br2 3.6472(7) 8_565 no
Br1 Br2 3.4762(7) 4_755 no
Br1 O1 3.426(4) 8_565 no
Br2 O1 3.232(5) . no
Br2 O2 3.442(4) 5_766 no
Br2 Br1 3.6472(7) 8_564 no
Br2 Br1 3.4762(7) 4_745 no
Br2 Br4 3.7961(9) 7_645 no
Br3 O2 3.220(4) . no
Br3 C9 3.725(5) 7_645 no
Br4 O1 3.202(5) . no
Br4 Br2 3.7961(9) 7_655 no
Br1 H7 3.1700 7_655 no
Br1 H8 3.1000 3_566 no
Br1 HO2 2.98(5) . no
Br1 HO1 3.14(9) 8_565 no
Br2 H8 3.1900 6_555 no
Br2 HO1 2.81(9) . no
Br3 H3 3.1900 5_766 no
Br3 H4 2.8300 . no
Br4 H1 2.8400 . no
O1 Br2 3.232(5) . no
O1 Br4 3.202(5) . no
O1 Br1 3.426(4) 8_564 no
O1 O2 2.840(6) 8_564 no
O2 Br2 3.442(4) 5_766 no
O2 Br1 3.237(4) . no
O2 Br3 3.220(4) . no
O2 C3 3.200(6) 5_766 no
O2 C4 3.161(6) 5_766 no
O2 O1 2.840(6) 8_565 no
O1 HO2 2.25(6) 8_564 no
O2 H3 2.7600 5_766 no
O2 H4 2.6400 5_766 no
C3 O2 3.200(6) 5_766 no
C4 O2 3.161(6) 5_766 no
C5 Br1 3.729(4) . no
C9 Br3 3.725(5) 7_655 no
C6 HO2 2.90(7) . no
H1 Br4 2.8400 . no
HO1 Br2 2.81(9) . no
HO1 Br1 3.14(9) 8_564 no
HO1 HO2 2.58(10) 8_564 no
HO2 Br1 2.98(5) . no
HO2 C6 2.90(7) . no
HO2 O1 2.25(6) 8_565 no
HO2 HO1 2.58(10) 8_565 no
H3 Br3 3.1900 5_766 no
H3 O2 2.7600 5_766 no
H4 Br3 2.8300 . no
H4 O2 2.6400 5_766 no
H7 Br1 3.1700 7_645 no
H8 Br1 3.1000 3_466 no
H8 Br2 3.1900 6_455 no

loop_
_geom_hbond_atom_site_label_D
_geom_hbond_atom_site_label_H
_geom_hbond_atom_site_label_A
_geom_hbond_site_symmetry_A
_geom_hbond_distance_DH
_geom_hbond_distance_HA
_geom_hbond_distance_DA
_geom_hbond_angle_DHA
_geom_hbond_publ_flag
O1 HO1 Br2 . 0.62(7) 2.81(9) 3.232(5) 130(10) yes
O2 HO2 O1 8_565 0.64(6) 2.25(6) 2.840(6) 155(7) yes

loop_
_geom_torsion_atom_site_label_1
_geom_torsion_atom_site_label_2
_geom_torsion_atom_site_label_3
_geom_torsion_atom_site_label_4
_geom_torsion
_geom_torsion_publ_flag
C10 C1 C2 Br1 -83.3(4) no
C10 C1 C2 C3 35.9(6) no
O1 C1 C2 C3 -90.5(5) no
C2 C1 C10 C9 168.1(4) no
O1 C1 C2 Br1 150.3(3) no
O1 C1 C10 C5 113.0(5) no
O1 C1 C10 C9 -66.7(6) no
C2 C1 C10 C5 -12.2(6) no
C1 C2 C3 Br2 72.5(5) no
Br1 C2 C3 Br2 -167.7(2) no
Br1 C2 C3 C4 71.5(5) no
C1 C2 C3 C4 -48.3(6) no
C2 C3 C4 O2 -91.5(5) no
Br2 C3 C4 C5 -85.6(4) no
Br2 C3 C4 O2 148.4(3) no
C2 C3 C4 C5 34.5(6) no
C3 C4 C5 C6 168.7(4) no
O2 C4 C5 C6 -67.4(5) no
O2 C4 C5 C10 113.5(5) no
C3 C4 C5 C10 -10.4(6) no
C4 C5 C10 C9 179.1(4) no
C4 C5 C6 Br3 -1.2(6) no
C4 C5 C6 C7 -179.6(5) no
C6 C5 C10 C9 0.0(7) no
C10 C5 C6 Br3 177.9(3) no
C10 C5 C6 C7 -0.4(7) no
C4 C5 C10 C1 -0.6(7) no
C6 C5 C10 C1 -179.7(4) no
C5 C6 C7 C8 0.7(8) no
Br3 C6 C7 C8 -177.8(5) no
C6 C7 C8 C9 -0.5(9) no
C7 C8 C9 C10 0.1(9) no
C7 C8 C9 Br4 -179.7(5) no
Br4 C9 C10 C5 179.9(4) no
Br4 C9 C10 C1 -0.4(6) no
C8 C9 C10 C5 0.1(7) no
C8 C9 C10 C1 179.8(5) no
